data_4327096
loop_
_publ_author_name
'Kevin Yurkerwich'
'Michael Yurkerwich'
'Gerard Parkin'

_publ_section_title
;
 Synthesis and Structural Characterization of
 Tris(2-mercapto-1-adamantylimidazolyl)hydroborato Complexes: A Sterically
 Demanding Tripodal [S3] Donor Ligand
;
_journal_name_full 'Inorganic Chemistry'
_journal_page_first 12284
_journal_page_last 12295
_journal_paper_doi 10.1021/ic201504d
_journal_volume 50
_journal_year 2011
_chemical_formula_sum 'C40 H54 B Cl2 Ga2 I5 N6 S3'
_chemical_formula_weight 1570.72
_chemical_name_systematic
; 
 ? 
;
_space_group_IT_number 15
_symmetry_cell_setting monoclinic
_symmetry_space_group_name_Hall '-C 2yc'
_symmetry_space_group_name_H-M 'C 1 2/c 1'
_atom_sites_solution_hydrogens geom
_atom_sites_solution_primary direct
_atom_sites_solution_secondary difmap
_audit_creation_method SHELXL-97
_cell_angle_alpha 90.00
_cell_angle_beta 110.4300(10)
_cell_angle_gamma 90.00
_cell_formula_units_Z 8
_cell_length_a 43.038(3)
_cell_length_b 10.4807(6)
_cell_length_c 24.4546(15)
_cell_measurement_reflns_used 9862
_cell_measurement_temperature 170(2)
_cell_measurement_theta_max 29.73
_cell_measurement_theta_min 2.27
_cell_volume 10336.9(11)
_computing_cell_refinement 'Bruker SMART'
_computing_data_collection 'Bruker SMART'
_computing_data_reduction 'Bruker SAINT'
_computing_molecular_graphics 'Bruker SHELXTL'
_computing_publication_material 'Bruker SHELXTL'
_computing_structure_refinement 'SHELXL-97 (Sheldrick, 2008)'
_computing_structure_solution 'SHELXS-97 (Sheldrick, 2008)'
_diffrn_ambient_temperature 170(2)
_diffrn_measured_fraction_theta_full 0.998
_diffrn_measured_fraction_theta_max 0.998
_diffrn_measurement_device_type 'CCD area detector'
_diffrn_measurement_method 'phi and omega scans'
_diffrn_radiation_monochromator graphite
_diffrn_radiation_source 'fine-focus sealed tube'
_diffrn_radiation_type MoK\a
_diffrn_radiation_wavelength 0.71073
_diffrn_reflns_av_R_equivalents 0.0789
_diffrn_reflns_av_sigmaI/netI 0.0646
_diffrn_reflns_limit_h_max 61
_diffrn_reflns_limit_h_min -61
_diffrn_reflns_limit_k_max 14
_diffrn_reflns_limit_k_min -14
_diffrn_reflns_limit_l_max 34
_diffrn_reflns_limit_l_min -34
_diffrn_reflns_number 82091
_diffrn_reflns_theta_full 30.54
_diffrn_reflns_theta_max 30.54
_diffrn_reflns_theta_min 1.71
_exptl_absorpt_coefficient_mu 4.289
_exptl_absorpt_correction_T_max 0.8821
_exptl_absorpt_correction_T_min 0.5850
_exptl_absorpt_correction_type empirical
_exptl_absorpt_process_details sadabs
_exptl_crystal_colour colorless
_exptl_crystal_density_diffrn 2.019
_exptl_crystal_description plate
_exptl_crystal_F_000 6000
_exptl_crystal_size_max 0.14
_exptl_crystal_size_mid 0.06
_exptl_crystal_size_min 0.03
_refine_diff_density_max 1.308
_refine_diff_density_min -1.454
_refine_diff_density_rms 0.156
_refine_ls_extinction_method none
_refine_ls_goodness_of_fit_ref 1.001
_refine_ls_hydrogen_treatment mixed
_refine_ls_matrix_type full
_refine_ls_number_parameters 535
_refine_ls_number_reflns 15789
_refine_ls_number_restraints 0
_refine_ls_restrained_S_all 1.001
_refine_ls_R_factor_all 0.0973
_refine_ls_R_factor_gt 0.0457
_refine_ls_shift/su_max 0.001
_refine_ls_shift/su_mean 0.000
_refine_ls_structure_factor_coef Fsqd
_refine_ls_weighting_details 'calc w=1/[\s^2^(Fo^2^)+(0.0390P)^2^+26.7832P] where P=(Fo^2^+2Fc^2^)/3'
_refine_ls_weighting_scheme calc
_refine_ls_wR_factor_gt 0.0883
_refine_ls_wR_factor_ref 0.1048
_reflns_number_gt 9649
_reflns_number_total 15789
_reflns_threshold_expression >2sigma(I)
_cod_data_source_file ic201504d_si_002_08.cif
_cod_data_source_block 15s10
_cod_original_cell_volume 10336.8(11)
_cod_database_code 4327096

loop_
_symmetry_equiv_pos_as_xyz
'x, y, z'
'-x, y, -z+1/2'
'x+1/2, y+1/2, z'
'-x+1/2, y+1/2, -z+1/2'
'-x, -y, -z'
'x, -y, z-1/2'
'-x+1/2, -y+1/2, -z'
'x+1/2, -y+1/2, z-1/2'

loop_
_atom_site_label
_atom_site_type_symbol
_atom_site_fract_x
_atom_site_fract_y
_atom_site_fract_z
_atom_site_U_iso_or_equiv
_atom_site_adp_type
_atom_site_occupancy
_atom_site_symmetry_multiplicity
_atom_site_calc_flag
_atom_site_refinement_flags
Ga2 Ga 0.326241(14) 1.10276(5) 0.95376(2) 0.02792(12) Uani 1 1 d .
Ga1 Ga 0.089693(12) -0.09330(5) 0.78048(2) 0.01787(10) Uani 1 1 d .
I2 I 0.377849(10) 0.96342(4) 0.993757(18) 0.04444(10) Uani 1 1 d .
I3 I 0.272212(10) 0.97753(4) 0.920652(18) 0.04493(11) Uani 1 1 d .
I4 I 0.330119(10) 1.21494(4) 0.864298(15) 0.04166(10) Uani 1 1 d .
I5 I 0.325908(10) 1.25215(4) 1.036045(15) 0.03934(10) Uani 1 1 d .
I1 I 0.041045(9) 0.04067(4) 0.724145(18) 0.04243(10) Uani 1 1 d .
S1 S 0.13604(3) 0.02090(11) 0.82992(5) 0.0206(2) Uani 1 1 d .
S2 S 0.07824(3) -0.21315(11) 0.84907(5) 0.0196(2) Uani 1 1 d .
S3 S 0.10384(3) -0.22628(11) 0.71901(5) 0.0204(2) Uani 1 1 d .
B B 0.15678(13) -0.2980(5) 0.8572(2) 0.0211(11) Uani 1 1 d .
H1 H 0.1782(12) -0.360(4) 0.881(2) 0.025 Uiso 1 1 d .
Cl1 Cl 0.26421(6) 0.4028(2) 0.89377(8) 0.0776(6) Uani 1 1 d .
Cl2 Cl 0.25303(4) 0.64503(16) 0.93896(7) 0.0531(4) Uani 1 1 d .
C1 C 0.24885(18) 0.4792(6) 0.9421(3) 0.0562(18) Uani 1 1 d .
H1A H 0.2610 0.4490 0.9822 0.067 Uiso 1 1 calc R
H1B H 0.2251 0.4572 0.9323 0.067 Uiso 1 1 calc R
C11 C 0.16466(10) -0.0725(4) 0.81218(18) 0.0184(9) Uani 1 1 d .
N11 N 0.17128(9) -0.1972(4) 0.82573(16) 0.0203(8) Uani 1 1 d .
N12 N 0.18429(9) -0.0310(4) 0.78334(15) 0.0196(8) Uani 1 1 d .
C12 C 0.19562(11) -0.2335(5) 0.80408(19) 0.0235(10) Uani 1 1 d .
H12A H 0.2050 -0.3164 0.8069 0.028 Uiso 1 1 calc R
C13 C 0.20367(12) -0.1332(5) 0.7787(2) 0.0246(10) Uani 1 1 d .
H13A H 0.2199 -0.1316 0.7605 0.030 Uiso 1 1 calc R
C14 C 0.18354(11) 0.0970(5) 0.75441(19) 0.0207(9) Uani 1 1 d .
C15 C 0.21171(12) 0.1012(5) 0.7287(2) 0.0272(11) Uani 1 1 d .
H15A H 0.2334 0.0908 0.7604 0.033 Uiso 1 1 calc R
H15B H 0.2089 0.0304 0.7006 0.033 Uiso 1 1 calc R
C16 C 0.21075(13) 0.2289(5) 0.6979(2) 0.0321(12) Uani 1 1 d .
H16A H 0.2290 0.2309 0.6814 0.039 Uiso 1 1 calc R
C17 C 0.21564(13) 0.3379(5) 0.7412(2) 0.0361(13) Uani 1 1 d .
H17A H 0.2151 0.4205 0.7212 0.043 Uiso 1 1 calc R
H17B H 0.2375 0.3296 0.7727 0.043 Uiso 1 1 calc R
C18 C 0.18808(13) 0.3347(5) 0.7673(2) 0.0303(11) Uani 1 1 d .
H18A H 0.1912 0.4063 0.7958 0.036 Uiso 1 1 calc R
C19 C 0.18948(12) 0.2061(5) 0.7986(2) 0.0250(10) Uani 1 1 d .
H19A H 0.2114 0.1957 0.8296 0.030 Uiso 1 1 calc R
H19B H 0.1723 0.2041 0.8170 0.030 Uiso 1 1 calc R
C20 C 0.15045(11) 0.1117(5) 0.7046(2) 0.0274(11) Uani 1 1 d .
H20A H 0.1321 0.1073 0.7201 0.033 Uiso 1 1 calc R
H20B H 0.1476 0.0412 0.6763 0.033 Uiso 1 1 calc R
N21 N 0.14567(9) -0.2334(4) 0.90409(15) 0.0187(8) Uani 1 1 d .
C21 C 0.17742(13) 0.2436(6) 0.6484(2) 0.0372(13) Uani 1 1 d .
H21A H 0.1744 0.1734 0.6199 0.045 Uiso 1 1 calc R
H21B H 0.1768 0.3255 0.6279 0.045 Uiso 1 1 calc R
N22 N 0.12163(9) -0.1248(3) 0.95502(15) 0.0168(7) Uani 1 1 d .
C22 C 0.15465(14) 0.3478(5) 0.7184(3) 0.0388(14) Uani 1 1 d .
H22A H 0.1536 0.4311 0.6987 0.047 Uiso 1 1 calc R
H22B H 0.1367 0.3455 0.7350 0.047 Uiso 1 1 calc R
C23 C 0.14946(13) 0.2404(5) 0.6739(2) 0.0339(12) Uani 1 1 d .
H23A H 0.1275 0.2511 0.6419 0.041 Uiso 1 1 calc R
N31 N 0.12917(9) -0.3825(3) 0.81464(15) 0.0182(8) Uani 1 1 d .
C31 C 0.11633(11) -0.1904(4) 0.90503(18) 0.0177(9) Uani 1 1 d .
C32 C 0.16976(11) -0.1938(4) 0.95514(18) 0.0208(9) Uani 1 1 d .
H32A H 0.1928 -0.2110 0.9664 0.025 Uiso 1 1 calc R
N32 N 0.08588(9) -0.4641(4) 0.74596(15) 0.0208(8) Uani 1 1 d .
C33 C 0.15525(11) -0.1272(4) 0.98613(19) 0.0221(10) Uani 1 1 d .
H33A H 0.1661 -0.0884 1.0230 0.026 Uiso 1 1 calc R
C34 C 0.09636(11) -0.0534(4) 0.97396(19) 0.0184(9) Uani 1 1 d .
C35 C 0.06893(12) -0.1440(5) 0.9756(2) 0.0257(10) Uani 1 1 d .
H35A H 0.0785 -0.2141 1.0036 0.031 Uiso 1 1 calc R
H35B H 0.0578 -0.1817 0.9365 0.031 Uiso 1 1 calc R
C36 C 0.04366(13) -0.0692(5) 0.9945(2) 0.0324(12) Uani 1 1 d .
H36A H 0.0252 -0.1273 0.9945 0.039 Uiso 1 1 calc R
C37 C 0.02954(13) 0.0409(6) 0.9515(2) 0.0396(14) Uani 1 1 d .
H37A H 0.0186 0.0065 0.9117 0.048 Uiso 1 1 calc R
H37B H 0.0128 0.0881 0.9628 0.048 Uiso 1 1 calc R
C38 C 0.05766(13) 0.1315(5) 0.9521(2) 0.0350(12) Uani 1 1 d .
H38A H 0.0483 0.2041 0.9248 0.042 Uiso 1 1 calc R
C39 C 0.08266(12) 0.0577(4) 0.9319(2) 0.0241(10) Uani 1 1 d .
H39A H 0.0716 0.0250 0.8918 0.029 Uiso 1 1 calc R
H39B H 0.1010 0.1148 0.9318 0.029 Uiso 1 1 calc R
C40 C 0.11390(12) -0.0005(5) 1.0354(2) 0.0257(10) Uani 1 1 d .
H40A H 0.1320 0.0574 1.0353 0.031 Uiso 1 1 calc R
H40B H 0.1237 -0.0714 1.0627 0.031 Uiso 1 1 calc R
C41 C 0.06096(13) -0.0160(5) 1.0562(2) 0.0336(12) Uani 1 1 d .
H41A H 0.0448 0.0314 1.0690 0.040 Uiso 1 1 calc R
H41B H 0.0701 -0.0869 1.0839 0.040 Uiso 1 1 calc R
C42 C 0.07468(13) 0.1833(5) 1.0136(2) 0.0345(12) Uani 1 1 d .
H42A H 0.0585 0.2316 1.0260 0.041 Uiso 1 1 calc R
H42B H 0.0928 0.2421 1.0140 0.041 Uiso 1 1 calc R
C43 C 0.08877(13) 0.0726(5) 1.0555(2) 0.0285(11) Uani 1 1 d .
H43A H 0.1003 0.1069 1.0956 0.034 Uiso 1 1 calc R
C51 C 0.10647(11) -0.3631(4) 0.76098(18) 0.0189(9) Uani 1 1 d .
C52 C 0.12251(12) -0.4994(4) 0.8339(2) 0.0242(10) Uani 1 1 d .
H52A H 0.1345 -0.5373 0.8705 0.029 Uiso 1 1 calc R
C53 C 0.09621(12) -0.5506(5) 0.7922(2) 0.0270(11) Uani 1 1 d .
H53A H 0.0864 -0.6312 0.7938 0.032 Uiso 1 1 calc R
C54 C 0.05580(12) -0.4811(4) 0.69171(19) 0.0228(10) Uani 1 1 d .
C55 C 0.04136(14) -0.6138(5) 0.6937(2) 0.0360(13) Uani 1 1 d .
H55A H 0.0360 -0.6228 0.7297 0.043 Uiso 1 1 calc R
H55B H 0.0579 -0.6799 0.6942 0.043 Uiso 1 1 calc R
C56 C 0.00957(14) -0.6321(5) 0.6395(2) 0.0407(14) Uani 1 1 d .
H56A H 0.0002 -0.7188 0.6410 0.049 Uiso 1 1 calc R
C57 C 0.01909(16) -0.6218(5) 0.5849(2) 0.0436(15) Uani 1 1 d .
H57A H 0.0357 -0.6879 0.5859 0.052 Uiso 1 1 calc R
H57B H -0.0007 -0.6357 0.5496 0.052 Uiso 1 1 calc R
C58 C 0.03338(13) -0.4900(5) 0.5829(2) 0.0320(12) Uani 1 1 d .
H58A H 0.0392 -0.4822 0.5468 0.038 Uiso 1 1 calc R
C59 C 0.06492(12) -0.4728(5) 0.63678(19) 0.0262(10) Uani 1 1 d .
H59A H 0.0812 -0.5402 0.6376 0.031 Uiso 1 1 calc R
H59B H 0.0751 -0.3889 0.6351 0.031 Uiso 1 1 calc R
C60 C 0.02980(12) -0.3793(5) 0.6911(2) 0.0265(10) Uani 1 1 d .
H60A H 0.0240 -0.3871 0.7268 0.032 Uiso 1 1 calc R
H60B H 0.0390 -0.2929 0.6905 0.032 Uiso 1 1 calc R
C61 C -0.01592(14) -0.5326(6) 0.6382(3) 0.0447(15) Uani 1 1 d .
H61A H -0.0223 -0.5412 0.6732 0.054 Uiso 1 1 calc R
H61B H -0.0360 -0.5446 0.6032 0.054 Uiso 1 1 calc R
C62 C 0.00843(13) -0.3868(5) 0.5826(2) 0.0322(12) Uani 1 1 d .
H62A H -0.0116 -0.3956 0.5472 0.039 Uiso 1 1 calc R
H62B H 0.0182 -0.3017 0.5817 0.039 Uiso 1 1 calc R
C63 C -0.00117(12) -0.3984(5) 0.6370(2) 0.0324(12) Uani 1 1 d .
H63A H -0.0180 -0.3319 0.6359 0.039 Uiso 1 1 calc R

loop_
_atom_site_aniso_label
_atom_site_aniso_U_11
_atom_site_aniso_U_22
_atom_site_aniso_U_33
_atom_site_aniso_U_23
_atom_site_aniso_U_13
_atom_site_aniso_U_12
Ga2 0.0354(3) 0.0251(3) 0.0228(3) -0.0012(2) 0.0095(2) -0.0034(2)
Ga1 0.0171(2) 0.0192(2) 0.0182(2) 0.00115(19) 0.00735(19) 0.0001(2)
I2 0.0453(2) 0.0325(2) 0.0516(2) 0.00944(17) 0.01203(19) 0.00329(17)
I3 0.0454(2) 0.0458(2) 0.0469(2) -0.01390(18) 0.02027(19) -0.01315(18)
I4 0.0565(3) 0.0420(2) 0.02808(18) 0.00492(16) 0.01682(17) -0.00407(18)
I5 0.0543(2) 0.0352(2) 0.02758(17) -0.00614(15) 0.01300(16) -0.00556(17)
I1 0.0344(2) 0.0367(2) 0.0511(2) 0.01488(17) 0.00855(17) 0.01228(16)
S1 0.0186(5) 0.0234(6) 0.0244(6) -0.0050(5) 0.0134(5) -0.0029(4)
S2 0.0152(5) 0.0277(6) 0.0162(5) 0.0004(4) 0.0057(4) -0.0034(4)
S3 0.0263(6) 0.0200(6) 0.0157(5) 0.0007(4) 0.0082(4) -0.0011(5)
B 0.023(3) 0.023(3) 0.018(2) -0.002(2) 0.009(2) 0.003(2)
Cl1 0.1029(16) 0.0822(14) 0.0478(10) -0.0150(10) 0.0265(11) 0.0084(12)
Cl2 0.0411(9) 0.0492(9) 0.0539(9) 0.0016(7) -0.0025(7) -0.0048(7)
C1 0.060(4) 0.050(4) 0.065(5) -0.004(3) 0.030(4) -0.003(3)
C11 0.012(2) 0.027(2) 0.016(2) -0.0053(17) 0.0060(17) -0.0043(17)
N11 0.0162(19) 0.025(2) 0.0213(19) -0.0060(16) 0.0087(16) -0.0002(16)
N12 0.0135(18) 0.029(2) 0.0177(18) -0.0050(16) 0.0069(15) -0.0026(16)
C12 0.019(2) 0.030(3) 0.023(2) -0.005(2) 0.0100(19) 0.000(2)
C13 0.020(2) 0.034(3) 0.024(2) -0.003(2) 0.013(2) 0.002(2)
C14 0.016(2) 0.030(3) 0.020(2) -0.0010(19) 0.0106(18) -0.0044(19)
C15 0.022(2) 0.038(3) 0.026(2) -0.005(2) 0.014(2) -0.002(2)
C16 0.031(3) 0.045(3) 0.027(3) 0.002(2) 0.018(2) -0.014(2)
C17 0.034(3) 0.042(3) 0.039(3) 0.003(3) 0.020(3) -0.011(3)
C18 0.033(3) 0.029(3) 0.034(3) -0.002(2) 0.019(2) -0.008(2)
C19 0.023(2) 0.034(3) 0.021(2) -0.003(2) 0.011(2) -0.005(2)
C20 0.018(2) 0.042(3) 0.022(2) 0.001(2) 0.0072(19) -0.006(2)
N21 0.0157(18) 0.025(2) 0.0154(17) 0.0003(15) 0.0053(14) 0.0008(15)
C21 0.030(3) 0.058(4) 0.025(3) 0.008(3) 0.011(2) -0.007(3)
N22 0.0151(18) 0.0204(19) 0.0158(17) -0.0024(14) 0.0066(15) -0.0024(15)
C22 0.034(3) 0.032(3) 0.058(4) 0.018(3) 0.026(3) 0.006(2)
C23 0.027(3) 0.047(3) 0.025(3) 0.009(2) 0.005(2) -0.003(2)
N31 0.0184(19) 0.0180(19) 0.0174(18) -0.0015(14) 0.0052(15) 0.0006(15)
C31 0.020(2) 0.021(2) 0.015(2) 0.0019(16) 0.0091(17) -0.0025(18)
C32 0.018(2) 0.023(2) 0.019(2) -0.0026(18) 0.0031(18) -0.0022(18)
N32 0.023(2) 0.0200(19) 0.0175(18) -0.0018(15) 0.0048(16) 0.0007(16)
C33 0.022(2) 0.028(2) 0.015(2) -0.0033(18) 0.0041(18) -0.0018(19)
C34 0.017(2) 0.017(2) 0.023(2) -0.0022(17) 0.0097(18) -0.0013(17)
C35 0.027(3) 0.030(3) 0.026(2) -0.005(2) 0.016(2) -0.004(2)
C36 0.029(3) 0.037(3) 0.039(3) -0.010(2) 0.022(2) -0.008(2)
C37 0.023(3) 0.055(4) 0.043(3) -0.012(3) 0.013(2) 0.003(3)
C38 0.028(3) 0.031(3) 0.047(3) 0.002(2) 0.013(3) 0.011(2)
C39 0.021(2) 0.026(2) 0.027(2) 0.0018(19) 0.009(2) 0.0017(19)
C40 0.024(2) 0.031(3) 0.024(2) -0.006(2) 0.011(2) -0.002(2)
C41 0.034(3) 0.042(3) 0.034(3) -0.010(2) 0.023(2) -0.007(2)
C42 0.033(3) 0.029(3) 0.047(3) -0.009(2) 0.021(3) 0.004(2)
C43 0.032(3) 0.032(3) 0.027(3) -0.009(2) 0.017(2) -0.001(2)
C51 0.021(2) 0.020(2) 0.017(2) -0.0004(17) 0.0079(18) 0.0029(18)
C52 0.031(3) 0.020(2) 0.021(2) 0.0046(18) 0.009(2) 0.004(2)
C53 0.031(3) 0.021(2) 0.026(2) 0.0059(19) 0.006(2) -0.001(2)
C54 0.029(3) 0.018(2) 0.018(2) -0.0021(18) 0.0044(19) -0.0043(19)
C55 0.040(3) 0.026(3) 0.032(3) 0.000(2) 0.000(2) -0.012(2)
C56 0.043(3) 0.028(3) 0.036(3) 0.002(2) -0.005(3) -0.013(3)
C57 0.050(4) 0.035(3) 0.031(3) -0.012(2) -0.004(3) -0.004(3)
C58 0.037(3) 0.037(3) 0.017(2) -0.009(2) 0.004(2) -0.004(2)
C59 0.029(3) 0.026(3) 0.022(2) -0.0022(19) 0.008(2) -0.001(2)
C60 0.026(3) 0.029(3) 0.026(2) -0.001(2) 0.011(2) 0.000(2)
C61 0.029(3) 0.057(4) 0.038(3) 0.000(3) -0.001(3) -0.016(3)
C62 0.031(3) 0.035(3) 0.022(2) -0.001(2) 0.000(2) 0.001(2)
C63 0.021(3) 0.037(3) 0.035(3) -0.001(2) 0.004(2) 0.004(2)

loop_
_atom_type_symbol
_atom_type_description
_atom_type_scat_dispersion_real
_atom_type_scat_dispersion_imag
_atom_type_scat_source
C C 0.0033 0.0016 'International Tables Vol C Tables 4.2.6.8 and 6.1.1.4'
H H 0.0000 0.0000 'International Tables Vol C Tables 4.2.6.8 and 6.1.1.4'
B B 0.0013 0.0007 'International Tables Vol C Tables 4.2.6.8 and 6.1.1.4'
N N 0.0061 0.0033 'International Tables Vol C Tables 4.2.6.8 and 6.1.1.4'
S S 0.1246 0.1234 'International Tables Vol C Tables 4.2.6.8 and 6.1.1.4'
Ga Ga 0.2307 1.6083 'International Tables Vol C Tables 4.2.6.8 and 6.1.1.4'
I I -0.4742 1.8119 'International Tables Vol C Tables 4.2.6.8 and 6.1.1.4'
Cl Cl 0.1484 0.1585 'International Tables Vol C Tables 4.2.6.8 and 6.1.1.4'

loop_
_geom_angle_atom_site_label_1
_geom_angle_atom_site_label_2
_geom_angle_atom_site_label_3
_geom_angle
I4 Ga2 I3 107.00(2)
I4 Ga2 I2 106.57(2)
I3 Ga2 I2 113.80(3)
I4 Ga2 I5 114.52(2)
I3 Ga2 I5 108.13(2)
I2 Ga2 I5 107.01(2)
S1 Ga1 S2 105.83(4)
S1 Ga1 S3 106.56(4)
S2 Ga1 S3 108.87(4)
S1 Ga1 I1 114.05(4)
S2 Ga1 I1 111.11(3)
S3 Ga1 I1 110.17(4)
C11 S1 Ga1 97.86(15)
C31 S2 Ga1 96.67(14)
C51 S3 Ga1 95.28(15)
H1 B N21 106(2)
H1 B N31 109(2)
N21 B N31 112.6(4)
H1 B N11 105(2)
N21 B N11 110.5(4)
N31 B N11 113.6(4)
Cl1 C1 Cl2 111.0(4)
N12 C11 N11 108.8(4)
N12 C11 S1 125.1(4)
N11 C11 S1 126.0(3)
C11 N11 C12 107.2(4)
C11 N11 B 133.5(4)
C12 N11 B 119.3(4)
C11 N12 C13 107.4(4)
C11 N12 C14 128.1(4)
C13 N12 C14 124.2(4)
C13 C12 N11 108.5(4)
C12 C13 N12 108.1(4)
N12 C14 C20 109.0(4)
N12 C14 C19 111.2(3)
C20 C14 C19 111.6(4)
N12 C14 C15 108.9(4)
C20 C14 C15 108.5(4)
C19 C14 C15 107.6(4)
C16 C15 C14 109.5(4)
C17 C16 C21 109.9(5)
C17 C16 C15 109.9(4)
C21 C16 C15 109.6(4)
C16 C17 C18 109.5(4)
C22 C18 C17 109.1(4)
C22 C18 C19 109.4(4)
C17 C18 C19 108.9(4)
C14 C19 C18 109.6(4)
C14 C20 C23 109.7(4)
C31 N21 C32 107.3(4)
C31 N21 B 133.9(4)
C32 N21 B 118.3(4)
C16 C21 C23 109.1(4)
C31 N22 C33 107.6(4)
C31 N22 C34 127.9(4)
C33 N22 C34 124.4(3)
C18 C22 C23 110.9(4)
C22 C23 C21 109.4(4)
C22 C23 C20 109.1(4)
C21 C23 C20 109.0(5)
C51 N31 C52 107.5(4)
C51 N31 B 133.6(4)
C52 N31 B 118.6(4)
N21 C31 N22 108.8(4)
N21 C31 S2 124.7(3)
N22 C31 S2 126.5(3)
C33 C32 N21 108.6(4)
C51 N32 C53 107.3(4)
C51 N32 C54 127.9(4)
C53 N32 C54 124.7(4)
C32 C33 N22 107.7(4)
N22 C34 C35 110.1(3)
N22 C34 C39 108.6(3)
C35 C34 C39 111.8(4)
N22 C34 C40 108.5(3)
C35 C34 C40 108.7(4)
C39 C34 C40 109.1(4)
C34 C35 C36 109.0(4)
C41 C36 C37 109.9(4)
C41 C36 C35 109.2(4)
C37 C36 C35 109.3(4)
C38 C37 C36 109.6(4)
C42 C38 C37 109.6(5)
C42 C38 C39 110.3(4)
C37 C38 C39 108.9(4)
C34 C39 C38 108.4(4)
C34 C40 C43 109.4(4)
C43 C41 C36 109.0(4)
C38 C42 C43 109.4(4)
C41 C43 C42 110.0(4)
C41 C43 C40 110.1(4)
C42 C43 C40 108.9(4)
N32 C51 N31 109.3(4)
N32 C51 S3 125.8(3)
N31 C51 S3 124.9(3)
C53 C52 N31 108.4(4)
C52 C53 N32 107.5(4)
N32 C54 C59 111.2(4)
N32 C54 C55 108.2(4)
C59 C54 C55 108.1(4)
N32 C54 C60 108.9(4)
C59 C54 C60 111.2(4)
C55 C54 C60 109.1(4)
C54 C55 C56 109.4(4)
C61 C56 C57 110.3(5)
C61 C56 C55 110.6(5)
C57 C56 C55 108.2(5)
C58 C57 C56 109.1(4)
C57 C58 C62 110.7(5)
C57 C58 C59 108.9(4)
C62 C58 C59 109.3(4)
C54 C59 C58 109.1(4)
C63 C60 C54 109.1(4)
C56 C61 C63 109.2(5)
C58 C62 C63 110.1(4)
C60 C63 C62 108.9(4)
C60 C63 C61 110.0(4)
C62 C63 C61 109.0(5)

loop_
_geom_bond_atom_site_label_1
_geom_bond_atom_site_label_2
_geom_bond_distance
Ga2 I4 2.5399(6)
Ga2 I3 2.5438(7)
Ga2 I2 2.5507(7)
Ga2 I5 2.5537(6)
Ga1 S1 2.2779(12)
Ga1 S2 2.2828(12)
Ga1 S3 2.2829(12)
Ga1 I1 2.4978(6)
S1 C11 1.743(4)
S2 C31 1.747(4)
S3 C51 1.744(5)
B H1 1.11(5)
B N21 1.545(6)
B N31 1.554(6)
B N11 1.559(6)
Cl1 C1 1.737(7)
Cl2 C1 1.752(7)
C11 N12 1.348(5)
C11 N11 1.354(6)
N11 C12 1.382(6)
N12 C13 1.386(6)
N12 C14 1.511(6)
C12 C13 1.327(7)
C14 C20 1.525(6)
C14 C19 1.532(6)
C14 C15 1.548(6)
C15 C16 1.529(7)
C16 C17 1.522(7)
C16 C21 1.529(7)
C17 C18 1.531(7)
C18 C22 1.523(8)
C18 C19 1.540(7)
C20 C23 1.537(7)
N21 C31 1.348(5)
N21 C32 1.379(5)
C21 C23 1.537(7)
N22 C31 1.351(5)
N22 C33 1.380(6)
N22 C34 1.520(5)
C22 C23 1.528(8)
N31 C51 1.350(5)
N31 C52 1.379(6)
C32 C33 1.335(6)
N32 C51 1.347(6)
N32 C53 1.395(6)
N32 C54 1.506(6)
C34 C35 1.527(6)
C34 C39 1.528(6)
C34 C40 1.531(6)
C35 C36 1.536(7)
C36 C41 1.535(7)
C36 C37 1.536(8)
C37 C38 1.534(8)
C38 C42 1.524(7)
C38 C39 1.540(7)
C40 C43 1.539(6)
C41 C43 1.519(7)
C42 C43 1.527(7)
C52 C53 1.344(7)
C54 C59 1.528(6)
C54 C55 1.531(6)
C54 C60 1.542(7)
C55 C56 1.549(7)
C56 C61 1.506(8)
C56 C57 1.532(8)
C57 C58 1.520(8)
C58 C62 1.522(7)
C58 C59 1.537(7)
C60 C63 1.529(7)
C61 C63 1.547(8)
C62 C63 1.530(7)
